data_7106114
loop_
_publ_author_name
' Jean-Pierre Djukic'
'Wissam Iali'
'Michel Pfeffer'
'Xavier-Frederic Le Goff'

_publ_section_title
;
 Charge-induced facial-selectivity in the formation of new cationic planar
 chiral iridacycles derived from aniline
;
_journal_name_full Chem.Commun.
_journal_page_first 3631
_journal_paper_doi 10.1039/c0cc05711h
_journal_volume 47
_journal_year 2011
_chemical_formula_moiety 'C33 H43 Cl Ir N2 Ru, F6 P'
_chemical_formula_sum 'C33 H43 Cl F6 Ir N2 P Ru'
_chemical_formula_weight 941.38
_chemical_name_systematic
;
?
;
_space_group_IT_number 14
_symmetry_cell_setting monoclinic
_symmetry_space_group_name_Hall '-P 2ybc'
_symmetry_space_group_name_H-M 'P 1 21/c 1'
_atom_sites_solution_hydrogens geom
_atom_sites_solution_primary direct
_atom_sites_solution_secondary difmap
_audit_creation_method SHELXL-97
_cell_angle_alpha 90.00
_cell_angle_beta 105.194(2)
_cell_angle_gamma 90.00
_cell_formula_units_Z 4
_cell_length_a 8.671(1)
_cell_length_b 13.989(1)
_cell_length_c 28.862(1)
_cell_measurement_reflns_used 5834
_cell_measurement_temperature 150.0(1)
_cell_measurement_theta_max 30.034
_cell_measurement_theta_min 0.998
_cell_volume 3378.5(5)
_computing_structure_refinement 'SHELXL-97 (Sheldrick, 1997)'
_computing_structure_solution 'SHELXS-97 (Sheldrick, 1990)'
_diffrn_ambient_temperature 150.0(1)
_diffrn_measured_fraction_theta_full 0.966
_diffrn_measured_fraction_theta_max 0.966
_diffrn_measurement_device_type KappaCCD
_diffrn_measurement_method 'phi and omega scans'
_diffrn_radiation_monochromator graphite
_diffrn_radiation_source 'fine-focus sealed tube'
_diffrn_radiation_type MoK\a
_diffrn_radiation_wavelength 0.71069
_diffrn_reflns_av_R_equivalents 0.0298
_diffrn_reflns_av_sigmaI/netI 0.0421
_diffrn_reflns_limit_h_max 12
_diffrn_reflns_limit_h_min -12
_diffrn_reflns_limit_k_max 18
_diffrn_reflns_limit_k_min -19
_diffrn_reflns_limit_l_max 40
_diffrn_reflns_limit_l_min -31
_diffrn_reflns_number 29565
_diffrn_reflns_theta_full 30.02
_diffrn_reflns_theta_max 30.02
_diffrn_reflns_theta_min 2.84
_exptl_absorpt_coefficient_mu 4.568
_exptl_absorpt_correction_T_max 0.6102
_exptl_absorpt_correction_T_min 0.4069
_exptl_absorpt_correction_type multi-scan
_exptl_crystal_colour Orange
_exptl_crystal_density_diffrn 1.851
_exptl_crystal_density_method 'not measured'
_exptl_crystal_description Plate
_exptl_crystal_F_000 1848
_exptl_crystal_size_max 0.24
_exptl_crystal_size_mid 0.18
_exptl_crystal_size_min 0.12
_refine_diff_density_max 1.624
_refine_diff_density_min -1.549
_refine_diff_density_rms 0.118
_refine_ls_extinction_method none
_refine_ls_goodness_of_fit_ref 1.023
_refine_ls_hydrogen_treatment constr
_refine_ls_matrix_type full
_refine_ls_number_parameters 454
_refine_ls_number_reflns 9531
_refine_ls_number_restraints 20
_refine_ls_restrained_S_all 1.022
_refine_ls_R_factor_all 0.0444
_refine_ls_R_factor_gt 0.0314
_refine_ls_shift/su_max 0.001
_refine_ls_shift/su_mean 0.000
_refine_ls_structure_factor_coef Fsqd
_refine_ls_weighting_details 'calc w=1/[\s^2^(Fo^2^)+(0.0378P)^2^+0.0000P] where P=(Fo^2^+2Fc^2^)/3'
_refine_ls_weighting_scheme calc
_refine_ls_wR_factor_gt 0.0704
_refine_ls_wR_factor_ref 0.0739
_reflns_number_gt 7714
_reflns_number_total 9531
_reflns_threshold_expression >2sigma(I)
_cod_data_source_file c0cc05711h.txt
_cod_data_source_block '[endo-4a][PF6]'
_cod_depositor_comments
;
The following automatic conversions were performed:

'_symmetry_cell_setting' value 'Monoclinic' changed to 'monoclinic'
according to the built-in table from CIF Core dictionary named
'cif_core.dic' version 2.4.1 from 2010-06-29.

Automatic conversion script
Id: cif_fix_values 1646 2011-03-28 12:23:43Z adriana 
;
_cod_original_sg_symbol_H-M 'P21/c '
_cod_database_code 7106114

loop_
_symmetry_equiv_pos_as_xyz
'x, y, z'
'-x, y+1/2, -z+1/2'
'-x, -y, -z'
'x, -y-1/2, z-1/2'

loop_
_atom_site_label
_atom_site_type_symbol
_atom_site_fract_x
_atom_site_fract_y
_atom_site_fract_z
_atom_site_U_iso_or_equiv
_atom_site_adp_type
_atom_site_occupancy
_atom_site_symmetry_multiplicity
_atom_site_calc_flag
_atom_site_refinement_flags
_atom_site_disorder_assembly
_atom_site_disorder_group
Ir1 Ir 0.844963(12) -0.137877(7) -0.116340(5) 0.02553(4) Uani 1 1 d . . .
Ru1 Ru 0.79350(3) -0.427170(16) -0.152148(10) 0.02529(6) Uani 1 1 d . . .
Cl1 Cl 0.87665(9) -0.13713(5) -0.19604(3) 0.03517(18) Uani 1 1 d . . .
N1 N 0.6036(3) -0.16953(19) -0.14670(10) 0.0300(6) Uani 1 1 d . A .
N2 N 1.0850(3) -0.49226(17) -0.05146(11) 0.0332(6) Uani 1 1 d . . .
C1 C 0.4964(4) -0.1058(2) -0.17177(13) 0.0357(8) Uani 1 1 d . . .
H1 H 0.5336 -0.0461 -0.1802 0.043 Uiso 1 1 calc R A .
C2 C 0.3354(4) -0.1248(3) -0.18539(15) 0.0434(9) Uani 1 1 d . A .
H2 H 0.2627 -0.0792 -0.2033 0.052 Uiso 1 1 calc R . .
C3 C 0.2809(4) -0.2104(3) -0.17283(15) 0.0463(10) Uani 1 1 d . . .
H3 H 0.1695 -0.2232 -0.1806 0.056 Uiso 1 1 calc R A .
C4 C 0.3891(4) -0.2781(2) -0.14881(15) 0.0401(9) Uani 1 1 d . A .
H4 H 0.3530 -0.3384 -0.1408 0.048 Uiso 1 1 calc R . .
C5 C 0.5519(3) -0.2565(2) -0.13658(12) 0.0296(7) Uani 1 1 d . . .
C6 C 0.6830(3) -0.3208(2) -0.11297(12) 0.0264(6) Uani 1 1 d . A .
C7 C 0.8396(3) -0.2840(2) -0.10852(11) 0.0243(6) Uani 1 1 d . A .
C8 C 0.9692(3) -0.34706(19) -0.09333(12) 0.0256(6) Uani 1 1 d . A .
H8 H 1.0712 -0.3275 -0.0962 0.031 Uiso 1 1 d R . .
C9 C 0.9532(4) -0.4388(2) -0.07387(12) 0.0281(6) Uani 1 1 d . A .
C10 C 0.7955(3) -0.4738(2) -0.07885(13) 0.0294(7) Uani 1 1 d . A .
H10 H 0.7803 -0.5375 -0.0695 0.035 Uiso 1 1 d R . .
C11 C 0.6610(3) -0.4151(2) -0.09771(13) 0.0311(7) Uani 1 1 d . A .
H11 H 0.5564 -0.4386 -0.1001 0.037 Uiso 1 1 d R . .
C12 C 1.0654(4) -0.5932(2) -0.04254(14) 0.0391(8) Uani 1 1 d . A .
H12A H 0.9884 -0.6007 -0.0233 0.059 Uiso 1 1 calc R . .
H12B H 1.1686 -0.6203 -0.0251 0.059 Uiso 1 1 calc R . .
H12C H 1.0261 -0.6266 -0.0732 0.059 Uiso 1 1 calc R . .
C13 C 1.2437(4) -0.4594(2) -0.05102(16) 0.0445(10) Uani 1 1 d . A .
H13A H 1.2571 -0.4616 -0.0837 0.067 Uiso 1 1 calc R . .
H13B H 1.3235 -0.5007 -0.0300 0.067 Uiso 1 1 calc R . .
H13C H 1.2580 -0.3936 -0.0390 0.067 Uiso 1 1 calc R . .
C14 C 0.8544(4) -0.4284(2) -0.22165(13) 0.0322(7) Uani 1 1 d . A .
C15 C 0.6853(4) -0.4150(2) -0.22969(13) 0.0358(8) Uani 1 1 d . A .
C16 C 0.6241(4) -0.4977(2) -0.21074(13) 0.0350(8) Uani 1 1 d . A .
C17 C 0.7553(4) -0.5606(2) -0.19197(14) 0.0384(8) Uani 1 1 d . A .
C18 C 0.8974(4) -0.5176(2) -0.19789(13) 0.0343(7) Uani 1 1 d . A .
C19 C 0.9645(5) -0.3665(2) -0.24054(17) 0.0507(11) Uani 1 1 d . . .
H19A H 1.0742 -0.3747 -0.2207 0.076 Uiso 1 1 calc R A .
H19B H 0.9326 -0.2994 -0.2396 0.076 Uiso 1 1 calc R . .
H19C H 0.9590 -0.3847 -0.2737 0.076 Uiso 1 1 calc R . .
C20 C 0.5910(5) -0.3321(3) -0.25584(16) 0.0525(10) Uani 1 1 d . . .
H20A H 0.6581 -0.2747 -0.2507 0.079 Uiso 1 1 calc R A .
H20B H 0.4972 -0.3212 -0.2436 0.079 Uiso 1 1 calc R . .
H20C H 0.5564 -0.3465 -0.2902 0.079 Uiso 1 1 calc R . .
C21 C 0.4519(4) -0.5171(3) -0.21228(17) 0.0541(11) Uani 1 1 d . . .
H21A H 0.4004 -0.5511 -0.2420 0.081 Uiso 1 1 calc R A .
H21B H 0.3965 -0.4564 -0.2113 0.081 Uiso 1 1 calc R . .
H21C H 0.4467 -0.5563 -0.1846 0.081 Uiso 1 1 calc R . .
C22 C 0.7412(5) -0.6596(2) -0.17174(16) 0.0523(11) Uani 1 1 d . . .
H22A H 0.7259 -0.7071 -0.1975 0.078 Uiso 1 1 calc R A .
H22B H 0.6496 -0.6612 -0.1578 0.078 Uiso 1 1 calc R . .
H22C H 0.8391 -0.6744 -0.1468 0.078 Uiso 1 1 calc R . .
C23 C 1.0609(4) -0.5627(3) -0.18518(16) 0.0522(10) Uani 1 1 d . . .
H23A H 1.0756 -0.5990 -0.2127 0.078 Uiso 1 1 calc R A .
H23B H 1.0710 -0.6058 -0.1578 0.078 Uiso 1 1 calc R . .
H23C H 1.1425 -0.5126 -0.1767 0.078 Uiso 1 1 calc R . .
C24A C 0.9421(6) -0.1134(3) -0.04081(15) 0.0333(11) Uani 0.763(5) 1 d PD A 1
C25A C 1.0632(4) -0.0927(3) -0.06455(19) 0.0308(11) Uani 0.763(5) 1 d PD A 1
C26A C 1.0079(7) -0.0118(4) -0.0943(3) 0.0406(14) Uani 0.763(5) 1 d PD A 1
C27A C 0.8514(7) 0.0135(5) -0.0915(3) 0.0375(14) Uani 0.763(5) 1 d PD A 1
C28A C 0.8107(5) -0.0500(4) -0.0579(2) 0.0375(13) Uani 0.763(5) 1 d PD A 1
C29A C 0.9557(9) -0.1858(3) -0.00111(17) 0.0624(19) Uani 0.763(5) 1 d PD A 1
H29A H 0.9898 -0.1536 0.0301 0.094 Uiso 0.763(5) 1 calc PR A 1
H29B H 1.0346 -0.2345 -0.0034 0.094 Uiso 0.763(5) 1 calc PR A 1
H29C H 0.8517 -0.2162 -0.0043 0.094 Uiso 0.763(5) 1 calc PR A 1
C30A C 1.2272(5) -0.1374(4) -0.0537(3) 0.067(2) Uani 0.763(5) 1 d PD A 1
H30A H 1.3036 -0.0970 -0.0310 0.100 Uiso 0.763(5) 1 calc PR A 1
H30B H 1.2607 -0.1435 -0.0835 0.100 Uiso 0.763(5) 1 calc PR A 1
H30C H 1.2239 -0.2009 -0.0396 0.100 Uiso 0.763(5) 1 calc PR A 1
C31A C 1.0998(10) 0.0382(5) -0.1251(3) 0.076(2) Uani 0.763(5) 1 d PD A 1
H31A H 1.0266 0.0554 -0.1560 0.114 Uiso 0.763(5) 1 calc PR A 1
H31B H 1.1829 -0.0046 -0.1305 0.114 Uiso 0.763(5) 1 calc PR A 1
H31C H 1.1495 0.0962 -0.1088 0.114 Uiso 0.763(5) 1 calc PR A 1
C32A C 0.7533(10) 0.0961(4) -0.1174(3) 0.079(3) Uani 0.763(5) 1 d PD A 1
H32A H 0.7915 0.1559 -0.1006 0.118 Uiso 0.763(5) 1 calc PR A 1
H32B H 0.6408 0.0865 -0.1181 0.118 Uiso 0.763(5) 1 calc PR A 1
H32C H 0.7639 0.0996 -0.1503 0.118 Uiso 0.763(5) 1 calc PR A 1
C33A C 0.6572(6) -0.0530(5) -0.0424(3) 0.071(2) Uani 0.763(5) 1 d PD A 1
H33A H 0.6296 -0.1196 -0.0378 0.106 Uiso 0.763(5) 1 calc PR A 1
H33B H 0.5712 -0.0236 -0.0673 0.106 Uiso 0.763(5) 1 calc PR A 1
H33C H 0.6714 -0.0179 -0.0122 0.106 Uiso 0.763(5) 1 calc PR A 1
C24B C 0.8745(18) -0.0997(12) -0.0421(6) 0.0333(11) Uani 0.237(5) 1 d PD A 2
C25B C 1.0268(17) -0.1032(13) -0.0521(7) 0.0308(11) Uani 0.237(5) 1 d PD A 2
C26B C 1.029(3) -0.0371(18) -0.0895(10) 0.0406(14) Uani 0.237(5) 1 d PD A 2
C27B C 0.883(3) 0.0156(18) -0.1005(11) 0.0375(14) Uani 0.237(5) 1 d PD A 2
C28B C 0.7865(19) -0.0286(16) -0.0735(6) 0.0375(13) Uani 0.237(5) 1 d PD A 2
C29B C 0.843(3) -0.1589(13) -0.0017(6) 0.0624(19) Uani 0.237(5) 1 d PD A 2
H29D H 0.8881 -0.2230 -0.0025 0.094 Uiso 0.237(5) 1 calc PR A 2
H29E H 0.7280 -0.1636 -0.0056 0.094 Uiso 0.237(5) 1 calc PR A 2
H29F H 0.8941 -0.1284 0.0291 0.094 Uiso 0.237(5) 1 calc PR A 2
C30B C 1.1684(18) -0.1629(13) -0.0263(8) 0.067(2) Uani 0.237(5) 1 d PD A 2
H30D H 1.1355 -0.2076 -0.0046 0.100 Uiso 0.237(5) 1 calc PR A 2
H30E H 1.2529 -0.1210 -0.0078 0.100 Uiso 0.237(5) 1 calc PR A 2
H30F H 1.2088 -0.1987 -0.0499 0.100 Uiso 0.237(5) 1 calc PR A 2
C31B C 1.164(3) -0.0020(18) -0.1092(10) 0.076(2) Uani 0.237(5) 1 d PD A 2
H31D H 1.1217 0.0143 -0.1432 0.114 Uiso 0.237(5) 1 calc PR A 2
H31E H 1.2444 -0.0523 -0.1059 0.114 Uiso 0.237(5) 1 calc PR A 2
H31F H 1.2120 0.0549 -0.0914 0.114 Uiso 0.237(5) 1 calc PR A 2
C32B C 0.841(3) 0.1020(13) -0.1327(9) 0.079(3) Uani 0.237(5) 1 d PD A 2
H32D H 0.9262 0.1499 -0.1232 0.118 Uiso 0.237(5) 1 calc PR A 2
H32E H 0.7402 0.1292 -0.1297 0.118 Uiso 0.237(5) 1 calc PR A 2
H32F H 0.8304 0.0829 -0.1661 0.118 Uiso 0.237(5) 1 calc PR A 2
C33B C 0.627(2) 0.0028(18) -0.0666(10) 0.071(2) Uani 0.237(5) 1 d PD A 2
H33D H 0.5758 -0.0512 -0.0552 0.106 Uiso 0.237(5) 1 calc PR A 2
H33E H 0.5590 0.0256 -0.0973 0.106 Uiso 0.237(5) 1 calc PR A 2
H33F H 0.6442 0.0547 -0.0430 0.106 Uiso 0.237(5) 1 calc PR A 2
P1 P 0.45955(11) -0.72150(6) -0.07166(4) 0.0411(2) Uani 1 1 d . . .
F1 F 0.4660(3) -0.76303(18) -0.12255(10) 0.0671(7) Uani 1 1 d . . .
F2 F 0.4481(4) -0.61652(17) -0.09322(12) 0.0844(10) Uani 1 1 d . . .
F3 F 0.4529(3) -0.67909(19) -0.02091(10) 0.0658(7) Uani 1 1 d . . .
F4 F 0.4714(3) -0.82647(17) -0.05057(11) 0.0765(9) Uani 1 1 d . . .
F5 F 0.2705(2) -0.72962(18) -0.08738(10) 0.0677(7) Uani 1 1 d . . .
F6 F 0.6497(3) -0.71188(17) -0.05651(11) 0.0714(8) Uani 1 1 d . . .

loop_
_atom_site_aniso_label
_atom_site_aniso_U_11
_atom_site_aniso_U_22
_atom_site_aniso_U_33
_atom_site_aniso_U_23
_atom_site_aniso_U_13
_atom_site_aniso_U_12
Ir1 0.02660(6) 0.02519(7) 0.02301(7) 0.00034(5) 0.00330(5) 0.00327(4)
Ru1 0.02353(11) 0.02742(12) 0.02459(15) -0.00425(10) 0.00570(10) -0.00158(9)
Cl1 0.0300(4) 0.0489(5) 0.0253(5) 0.0018(3) 0.0049(3) 0.0050(3)
N1 0.0250(12) 0.0376(13) 0.0243(16) -0.0048(12) 0.0012(11) 0.0077(10)
N2 0.0347(13) 0.0288(13) 0.0334(19) 0.0036(12) 0.0044(12) 0.0077(10)
C1 0.0367(17) 0.0427(17) 0.027(2) 0.0030(15) 0.0067(14) 0.0141(14)
C2 0.0320(17) 0.056(2) 0.038(2) -0.0027(17) 0.0012(16) 0.0184(15)
C3 0.0258(15) 0.063(2) 0.046(3) -0.014(2) 0.0006(15) 0.0096(15)
C4 0.0269(15) 0.0434(19) 0.047(3) -0.0108(17) 0.0052(15) 0.0010(13)
C5 0.0248(14) 0.0350(16) 0.029(2) -0.0078(14) 0.0060(13) 0.0029(11)
C6 0.0235(13) 0.0295(14) 0.0260(19) -0.0070(13) 0.0062(12) 0.0023(11)
C7 0.0236(13) 0.0254(15) 0.0221(18) -0.0033(12) 0.0029(12) 0.0023(10)
C8 0.0261(14) 0.0256(14) 0.0249(18) -0.0056(12) 0.0065(12) 0.0000(11)
C9 0.0406(16) 0.0257(15) 0.0195(17) -0.0041(12) 0.0104(13) -0.0014(12)
C10 0.0343(15) 0.0273(15) 0.029(2) -0.0007(13) 0.0126(14) -0.0007(12)
C11 0.0275(14) 0.0362(16) 0.031(2) -0.0047(14) 0.0108(13) -0.0024(12)
C12 0.052(2) 0.0312(17) 0.033(2) 0.0008(15) 0.0089(16) 0.0099(14)
C13 0.0302(16) 0.0400(18) 0.059(3) 0.0066(18) 0.0039(16) 0.0115(13)
C14 0.0320(15) 0.0399(17) 0.0260(19) -0.0101(14) 0.0099(13) -0.0070(12)
C15 0.0351(16) 0.0423(18) 0.025(2) -0.0059(15) -0.0017(14) -0.0016(13)
C16 0.0327(16) 0.0422(18) 0.030(2) -0.0149(15) 0.0073(14) -0.0107(13)
C17 0.0478(19) 0.0357(17) 0.034(2) -0.0121(15) 0.0142(16) -0.0084(14)
C18 0.0376(16) 0.0395(17) 0.027(2) -0.0117(14) 0.0110(14) -0.0020(13)
C19 0.063(2) 0.054(2) 0.044(3) -0.0173(18) 0.030(2) -0.0247(17)
C20 0.053(2) 0.057(2) 0.037(3) 0.000(2) -0.0071(19) 0.0070(18)
C21 0.0383(19) 0.077(3) 0.049(3) -0.025(2) 0.0142(18) -0.0224(18)
C22 0.080(3) 0.0332(18) 0.045(3) -0.0071(18) 0.020(2) -0.0119(18)
C23 0.045(2) 0.067(2) 0.047(3) -0.014(2) 0.0159(19) 0.0172(18)
C24A 0.040(3) 0.027(2) 0.029(2) -0.0064(17) 0.002(3) -0.003(2)
C25A 0.027(2) 0.031(2) 0.032(3) -0.007(2) 0.0037(17) -0.0063(18)
C26A 0.053(3) 0.026(4) 0.045(3) -0.015(3) 0.018(3) -0.016(2)
C27A 0.057(4) 0.0210(16) 0.030(4) -0.005(2) 0.003(2) 0.007(2)
C28A 0.045(3) 0.043(4) 0.024(4) -0.018(3) 0.007(3) -0.002(2)
C29A 0.116(6) 0.039(3) 0.026(3) -0.002(2) 0.007(4) -0.012(3)
C30A 0.031(3) 0.084(4) 0.074(5) -0.046(4) -0.009(2) 0.009(2)
C31A 0.116(6) 0.068(5) 0.053(6) -0.010(3) 0.038(5) -0.048(4)
C32A 0.110(6) 0.039(3) 0.063(6) -0.010(3) -0.021(4) 0.034(4)
C33A 0.056(3) 0.088(5) 0.078(6) -0.048(4) 0.034(4) -0.010(3)
C24B 0.040(3) 0.027(2) 0.029(2) -0.0064(17) 0.002(3) -0.003(2)
C25B 0.027(2) 0.031(2) 0.032(3) -0.007(2) 0.0037(17) -0.0063(18)
C26B 0.053(3) 0.026(4) 0.045(3) -0.015(3) 0.018(3) -0.016(2)
C27B 0.057(4) 0.0210(16) 0.030(4) -0.005(2) 0.003(2) 0.007(2)
C28B 0.045(3) 0.043(4) 0.024(4) -0.018(3) 0.007(3) -0.002(2)
C29B 0.116(6) 0.039(3) 0.026(3) -0.002(2) 0.007(4) -0.012(3)
C30B 0.031(3) 0.084(4) 0.074(5) -0.046(4) -0.009(2) 0.009(2)
C31B 0.116(6) 0.068(5) 0.053(6) -0.010(3) 0.038(5) -0.048(4)
C32B 0.110(6) 0.039(3) 0.063(6) -0.010(3) -0.021(4) 0.034(4)
C33B 0.056(3) 0.088(5) 0.078(6) -0.048(4) 0.034(4) -0.010(3)
P1 0.0410(5) 0.0385(5) 0.0447(7) 0.0014(4) 0.0131(4) 0.0069(4)
F1 0.0691(16) 0.0798(16) 0.058(2) -0.0175(14) 0.0270(14) 0.0050(12)
F2 0.119(2) 0.0461(13) 0.087(3) 0.0145(15) 0.026(2) 0.0047(14)
F3 0.0602(14) 0.0879(16) 0.0477(19) -0.0176(14) 0.0110(12) 0.0078(12)
F4 0.0901(19) 0.0496(13) 0.085(3) 0.0206(14) 0.0151(17) 0.0068(13)
F5 0.0394(12) 0.0958(17) 0.065(2) -0.0177(15) 0.0073(12) 0.0139(11)
F6 0.0417(12) 0.0848(17) 0.087(2) -0.0183(16) 0.0156(13) -0.0006(11)

loop_
_atom_type_symbol
_atom_type_description
_atom_type_scat_dispersion_real
_atom_type_scat_dispersion_imag
_atom_type_scat_source
C C 0.0033 0.0016 'International Tables Vol C Tables 4.2.6.8 and 6.1.1.4'
H H 0.0000 0.0000 'International Tables Vol C Tables 4.2.6.8 and 6.1.1.4'
Cl Cl 0.1484 0.1585 'International Tables Vol C Tables 4.2.6.8 and 6.1.1.4'
F F 0.0171 0.0103 'International Tables Vol C Tables 4.2.6.8 and 6.1.1.4'
Ir Ir -1.4442 7.9887 'International Tables Vol C Tables 4.2.6.8 and 6.1.1.4'
N N 0.0061 0.0033 'International Tables Vol C Tables 4.2.6.8 and 6.1.1.4'
P P 0.1023 0.0942 'International Tables Vol C Tables 4.2.6.8 and 6.1.1.4'
Ru Ru -1.2594 0.8363 'International Tables Vol C Tables 4.2.6.8 and 6.1.1.4'

loop_
_geom_angle_atom_site_label_1
_geom_angle_atom_site_label_2
_geom_angle_atom_site_label_3
_geom_angle
_geom_angle_site_symmetry_1
_geom_angle_site_symmetry_3
_geom_angle_publ_flag
C7 Ir1 N1 77.71(10) . . ?
C7 Ir1 C28B 129.8(5) . . ?
N1 Ir1 C28B 91.8(5) . . ?
C7 Ir1 C26B 131.1(5) . . ?
N1 Ir1 C26B 150.3(5) . . ?
C28B Ir1 C26B 64.9(8) . . ?
C7 Ir1 C24A 93.51(13) . . ?
N1 Ir1 C24A 122.77(14) . . ?
C28B Ir1 C24A 51.7(4) . . ?
C26B Ir1 C24A 57.7(6) . . ?
C7 Ir1 C25B 99.3(4) . . ?
N1 Ir1 C25B 146.6(4) . . ?
C28B Ir1 C25B 64.3(6) . . ?
C26B Ir1 C25B 39.0(3) . . ?
C24A Ir1 C25B 23.9(4) . . ?
C7 Ir1 C24B 97.9(4) . . ?
N1 Ir1 C24B 108.3(4) . . ?
C28B Ir1 C24B 39.0(2) . . ?
C26B Ir1 C24B 65.8(7) . . ?
C24A Ir1 C24B 16.2(3) . . ?
C25B Ir1 C24B 38.6(2) . . ?
C7 Ir1 C28A 117.75(15) . . ?
N1 Ir1 C28A 96.87(14) . . ?
C28B Ir1 C28A 14.3(4) . . ?
C26B Ir1 C28A 65.3(7) . . ?
C24A Ir1 C28A 38.54(8) . . ?
C25B Ir1 C28A 54.6(4) . . ?
C24B Ir1 C28A 24.8(4) . . ?
C7 Ir1 C25A 104.71(13) . . ?
N1 Ir1 C25A 160.59(14) . . ?
C28B Ir1 C25A 71.7(5) . . ?
C26B Ir1 C25A 28.2(5) . . ?
C24A Ir1 C25A 38.51(8) . . ?
C25B Ir1 C25A 14.8(4) . . ?
C24B Ir1 C25A 52.4(4) . . ?
C28A Ir1 C25A 64.70(15) . . ?
C7 Ir1 C27B 162.2(7) . . ?
N1 Ir1 C27B 111.9(6) . . ?
C28B Ir1 C27B 38.5(4) . . ?
C26B Ir1 C27B 38.5(4) . . ?
C24A Ir1 C27B 68.6(7) . . ?
C25B Ir1 C27B 64.2(8) . . ?
C24B Ir1 C27B 65.2(8) . . ?
C28A Ir1 C27B 47.9(6) . . ?
C25A Ir1 C27B 61.2(7) . . ?
C7 Ir1 C27A 155.03(17) . . ?
N1 Ir1 C27A 105.86(17) . . ?
C28B Ir1 C27A 27.6(6) . . ?
C26B Ir1 C27A 45.4(6) . . ?
C24A Ir1 C27A 63.43(19) . . ?
C25B Ir1 C27A 63.8(5) . . ?
C24B Ir1 C27A 57.3(4) . . ?
C28A Ir1 C27A 37.80(10) . . ?
C25A Ir1 C27A 63.9(2) . . ?
C27B Ir1 C27A 11.0(5) . . ?
C7 Ir1 C26A 141.24(14) . . ?
N1 Ir1 C26A 140.40(13) . . ?
C28B Ir1 C26A 59.7(6) . . ?
C26B Ir1 C26A 10.1(5) . . ?
C24A Ir1 C26A 62.46(19) . . ?
C25B Ir1 C26A 46.7(5) . . ?
C24B Ir1 C26A 67.8(4) . . ?
C28A Ir1 C26A 62.58(19) . . ?
C25A Ir1 C26A 37.60(10) . . ?
C27B Ir1 C26A 29.1(6) . . ?
C27A Ir1 C26A 37.13(10) . . ?
C16 Ru1 C17 38.44(13) . . ?
C16 Ru1 C11 102.72(12) . . ?
C17 Ru1 C11 114.30(12) . . ?
C16 Ru1 C18 64.35(12) . . ?
C17 Ru1 C18 38.07(12) . . ?
C11 Ru1 C18 149.04(12) . . ?
C16 Ru1 C15 38.54(13) . . ?
C17 Ru1 C15 64.01(13) . . ?
C11 Ru1 C15 124.26(12) . . ?
C18 Ru1 C15 64.08(13) . . ?
C16 Ru1 C14 63.95(12) . . ?
C17 Ru1 C14 63.33(12) . . ?
C11 Ru1 C14 162.30(12) . . ?
C18 Ru1 C14 37.89(12) . . ?
C15 Ru1 C14 38.09(12) . . ?
C16 Ru1 C10 116.53(12) . . ?
C17 Ru1 C10 102.40(13) . . ?
C11 Ru1 C10 37.55(11) . . ?
C18 Ru1 C10 120.40(12) . . ?
C15 Ru1 C10 153.27(12) . . ?
C14 Ru1 C10 157.71(11) . . ?
C16 Ru1 C6 113.97(11) . . ?
C17 Ru1 C6 144.61(11) . . ?
C11 Ru1 C6 37.49(11) . . ?
C18 Ru1 C6 172.61(13) . . ?
C15 Ru1 C6 109.84(12) . . ?
C14 Ru1 C6 134.72(12) . . ?
C10 Ru1 C6 66.96(11) . . ?
C16 Ru1 C8 177.17(12) . . ?
C17 Ru1 C8 143.47(12) . . ?
C11 Ru1 C8 78.41(11) . . ?
C18 Ru1 C8 115.94(11) . . ?
C15 Ru1 C8 138.74(12) . . ?
C14 Ru1 C8 114.38(11) . . ?
C10 Ru1 C8 65.95(11) . . ?
C6 Ru1 C8 65.35(10) . . ?
C16 Ru1 C9 146.72(12) . . ?
C17 Ru1 C9 115.05(12) . . ?
C11 Ru1 C9 66.28(11) . . ?
C18 Ru1 C9 108.15(12) . . ?
C15 Ru1 C9 169.30(12) . . ?
C14 Ru1 C9 131.30(11) . . ?
C10 Ru1 C9 36.47(10) . . ?
C6 Ru1 C9 77.28(11) . . ?
C8 Ru1 C9 36.11(10) . . ?
C16 Ru1 C7 142.59(11) . . ?
C17 Ru1 C7 178.95(12) . . ?
C11 Ru1 C7 66.11(11) . . ?
C18 Ru1 C7 141.24(11) . . ?
C15 Ru1 C7 116.65(11) . . ?
C14 Ru1 C7 116.61(11) . . ?
C10 Ru1 C7 77.33(11) . . ?
C6 Ru1 C7 36.23(9) . . ?
C8 Ru1 C7 35.49(9) . . ?
C9 Ru1 C7 64.13(10) . . ?
C1 N1 C5 119.2(3) . . ?
C1 N1 Ir1 123.8(2) . . ?
C5 N1 Ir1 116.8(2) . . ?
C9 N2 C13 120.1(3) . . ?
C9 N2 C12 119.3(3) . . ?
C13 N2 C12 117.5(2) . . ?
N1 C1 C2 122.0(3) . . ?
C3 C2 C1 119.3(3) . . ?
C2 C3 C4 119.6(3) . . ?
C3 C4 C5 119.1(3) . . ?
N1 C5 C4 120.7(3) . . ?
N1 C5 C6 113.0(2) . . ?
C4 C5 C6 126.3(3) . . ?
C11 C6 C7 120.6(3) . . ?
C11 C6 C5 124.2(3) . . ?
C7 C6 C5 115.0(3) . . ?
C11 C6 Ru1 69.38(17) . . ?
C7 C6 Ru1 76.18(16) . . ?
C5 C6 Ru1 123.8(2) . . ?
C8 C7 C6 117.7(3) . . ?
C8 C7 Ir1 128.2(2) . . ?
C6 C7 Ir1 113.38(19) . . ?
C8 C7 Ru1 68.93(16) . . ?
C6 C7 Ru1 67.59(16) . . ?
Ir1 C7 Ru1 142.68(15) . . ?
C7 C8 C9 122.5(3) . . ?
C7 C8 Ru1 75.57(17) . . ?
C9 C8 Ru1 74.50(17) . . ?
N2 C9 C8 121.4(3) . . ?
N2 C9 C10 121.2(3) . . ?
C8 C9 C10 117.5(3) . . ?
N2 C9 Ru1 134.7(2) . . ?
C8 C9 Ru1 69.39(18) . . ?
C10 C9 Ru1 67.34(19) . . ?
C11 C10 C9 120.8(3) . . ?
C11 C10 Ru1 70.19(19) . . ?
C9 C10 Ru1 76.20(19) . . ?
C10 C11 C6 119.7(3) . . ?
C10 C11 Ru1 72.26(18) . . ?
C6 C11 Ru1 73.13(18) . . ?
C18 C14 C15 108.7(3) . . ?
C18 C14 C19 124.8(3) . . ?
C15 C14 C19 126.0(3) . . ?
C18 C14 Ru1 70.4(2) . . ?
C15 C14 Ru1 70.6(2) . . ?
C19 C14 Ru1 131.0(2) . . ?
C14 C15 C16 107.2(3) . . ?
C14 C15 C20 125.5(3) . . ?
C16 C15 C20 127.2(3) . . ?
C14 C15 Ru1 71.3(2) . . ?
C16 C15 Ru1 69.6(2) . . ?
C20 C15 Ru1 127.1(3) . . ?
C17 C16 C15 107.7(3) . . ?
C17 C16 C21 125.8(3) . . ?
C15 C16 C21 126.5(3) . . ?
C17 C16 Ru1 71.02(19) . . ?
C15 C16 Ru1 71.83(18) . . ?
C21 C16 Ru1 124.7(3) . . ?
C18 C17 C16 108.9(3) . . ?
C18 C17 C22 126.2(3) . . ?
C16 C17 C22 124.8(3) . . ?
C18 C17 Ru1 71.53(18) . . ?
C16 C17 Ru1 70.55(18) . . ?
C22 C17 Ru1 126.6(3) . . ?
C17 C18 C14 107.6(3) . . ?
C17 C18 C23 125.7(3) . . ?
C14 C18 C23 126.5(3) . . ?
C17 C18 Ru1 70.40(18) . . ?
C14 C18 Ru1 71.73(18) . . ?
C23 C18 Ru1 127.3(3) . . ?
C28A C24A C25A 109.3(3) . . ?
C28A C24A C29A 125.2(4) . . ?
C25A C24A C29A 125.4(4) . . ?
C28A C24A Ir1 71.5(3) . . ?
C25A C24A Ir1 71.8(3) . . ?
C29A C24A Ir1 126.5(3) . . ?
C24A C25A C26A 106.1(3) . . ?
C24A C25A C30A 126.0(4) . . ?
C26A C25A C30A 127.1(4) . . ?
C24A C25A Ir1 69.7(2) . . ?
C26A C25A Ir1 73.9(3) . . ?
C30A C25A Ir1 128.6(4) . . ?
C27A C26A C25A 109.7(3) . . ?
C27A C26A C31A 125.1(4) . . ?
C25A C26A C31A 125.2(4) . . ?
C27A C26A Ir1 70.9(4) . . ?
C25A C26A Ir1 68.5(3) . . ?
C31A C26A Ir1 125.9(6) . . ?
C26A C27A C28A 107.1(3) . . ?
C26A C27A C32A 125.6(5) . . ?
C28A C27A C32A 127.2(5) . . ?
C26A C27A Ir1 72.0(4) . . ?
C28A C27A Ir1 68.8(4) . . ?
C32A C27A Ir1 127.1(6) . . ?
C24A C28A C27A 107.7(3) . . ?
C24A C28A C33A 124.5(4) . . ?
C27A C28A C33A 127.8(4) . . ?
C24A C28A Ir1 69.9(3) . . ?
C27A C28A Ir1 73.4(4) . . ?
C33A C28A Ir1 121.6(4) . . ?
C25B C24B C28B 105.4(11) . . ?
C25B C24B C29B 120.0(16) . . ?
C28B C24B C29B 134.4(16) . . ?
C25B C24B Ir1 70.5(10) . . ?
C28B C24B Ir1 68.7(11) . . ?
C29B C24B Ir1 129.2(13) . . ?
C24B C25B C26B 109.1(12) . . ?
C24B C25B C30B 126.6(15) . . ?
C26B C25B C30B 124.2(16) . . ?
C24B C25B Ir1 70.9(10) . . ?
C26B C25B Ir1 69.2(14) . . ?
C30B C25B Ir1 128.1(14) . . ?
C27B C26B C25B 108.6(14) . . ?
C27B C26B C31B 118.5(17) . . ?
C25B C26B C31B 131.4(18) . . ?
C27B C26B Ir1 74.0(17) . . ?
C25B C26B Ir1 71.8(13) . . ?
C31B C26B Ir1 131(2) . . ?
C26B C27B C28B 105.5(13) . . ?
C26B C27B C32B 127.3(16) . . ?
C28B C27B C32B 127.1(19) . . ?
C26B C27B Ir1 67.5(16) . . ?
C28B C27B Ir1 67.2(13) . . ?
C32B C27B Ir1 131(2) . . ?
C24B C28B C27B 110.9(13) . . ?
C24B C28B C33B 118.4(17) . . ?
C27B C28B C33B 129.3(18) . . ?
C24B C28B Ir1 72.3(11) . . ?
C27B C28B Ir1 74.3(15) . . ?
C33B C28B Ir1 131.1(17) . . ?
F4 P1 F5 90.10(15) . . ?
F4 P1 F2 179.50(19) . . ?
F5 P1 F2 90.02(16) . . ?
F4 P1 F1 90.10(16) . . ?
F5 P1 F1 89.63(14) . . ?
F2 P1 F1 89.41(17) . . ?
F4 P1 F3 90.35(16) . . ?
F5 P1 F3 90.34(14) . . ?
F2 P1 F3 90.13(16) . . ?
F1 P1 F3 179.55(15) . . ?
F4 P1 F6 90.82(14) . . ?
F5 P1 F6 179.02(18) . . ?
F2 P1 F6 89.06(16) . . ?
F1 P1 F6 90.01(14) . . ?
F3 P1 F6 90.01(14) . . ?

loop_
_geom_bond_atom_site_label_1
_geom_bond_atom_site_label_2
_geom_bond_distance
_geom_bond_site_symmetry_2
_geom_bond_publ_flag
Ir1 C7 2.058(3) . ?
Ir1 N1 2.094(2) . ?
Ir1 C28B 2.11(2) . ?
Ir1 C26B 2.12(3) . ?
Ir1 C24A 2.149(5) . ?
Ir1 C25B 2.152(19) . ?
Ir1 C24B 2.157(17) . ?
Ir1 C28A 2.170(6) . ?
Ir1 C25A 2.176(5) . ?
Ir1 C27B 2.20(3) . ?
Ir1 C27A 2.232(8) . ?
Ir1 C26A 2.246(7) . ?
Ru1 C16 2.165(3) . ?
Ru1 C17 2.172(3) . ?
Ru1 C11 2.183(3) . ?
Ru1 C18 2.186(3) . ?
Ru1 C15 2.195(4) . ?
Ru1 C14 2.204(3) . ?
Ru1 C10 2.210(3) . ?
Ru1 C6 2.232(3) . ?
Ru1 C8 2.259(3) . ?
Ru1 C9 2.325(3) . ?
Ru1 C7 2.344(3) . ?
N1 C1 1.353(4) . ?
N1 C5 1.354(4) . ?
N2 C9 1.378(4) . ?
N2 C13 1.448(4) . ?
N2 C12 1.453(4) . ?
C1 C2 1.373(5) . ?
C2 C3 1.371(5) . ?
C3 C4 1.385(5) . ?
C4 C5 1.395(4) . ?
C5 C6 1.470(4) . ?
C6 C11 1.420(4) . ?
C6 C7 1.427(4) . ?
C7 C8 1.405(4) . ?
C8 C9 1.422(4) . ?
C9 C10 1.423(4) . ?
C10 C11 1.414(4) . ?
C14 C18 1.426(5) . ?
C14 C15 1.435(4) . ?
C14 C19 1.494(4) . ?
C15 C16 1.439(5) . ?
C15 C20 1.503(5) . ?
C16 C17 1.428(5) . ?
C16 C21 1.507(4) . ?
C17 C18 1.421(4) . ?
C17 C22 1.521(5) . ?
C18 C23 1.506(4) . ?
C24A C28A 1.4254(19) . ?
C24A C25A 1.4261(19) . ?
C24A C29A 1.510(2) . ?
C25A C26A 1.426(2) . ?
C25A C30A 1.5101(19) . ?
C26A C27A 1.4255(19) . ?
C26A C31A 1.510(2) . ?
C27A C28A 1.427(2) . ?
C27A C32A 1.511(2) . ?
C28A C33A 1.511(2) . ?
C24B C25B 1.425(2) . ?
C24B C28B 1.425(2) . ?
C24B C29B 1.510(2) . ?
C25B C26B 1.425(2) . ?
C25B C30B 1.510(2) . ?
C26B C27B 1.425(2) . ?
C26B C31B 1.510(2) . ?
C27B C28B 1.425(2) . ?
C27B C32B 1.510(2) . ?
C28B C33B 1.510(2) . ?
P1 F4 1.583(2) . ?
P1 F5 1.586(2) . ?
P1 F2 1.588(3) . ?
P1 F1 1.594(3) . ?
P1 F3 1.595(3) . ?
P1 F6 1.597(2) . ?
